data_4500401
loop_
_publ_author_name
'Lemmerer, Andreas'

_publ_section_title
;
 Two-Dimensional Hydrogen-Bonding Patterns in a Series of Salts of
 Terephthalic Acid and the Cyclic Amines CnH2n&#x2212;1NH2,n= 3, 4, 5, 6,
 7, 8, and 12
;
_journal_issue 2
_journal_name_full 'Crystal Growth &amp; Design'
_journal_page_first 583
_journal_paper_doi 10.1021/cg101503x
_journal_volume 11
_journal_year 2011
_chemical_formula_moiety '2(C6 H14 N), C8 H4 O4'
_chemical_formula_sum 'C20 H32 N2 O4'
_chemical_formula_weight 364.48
_chemical_name_systematic
;
 bis(cyclohexylammonium)terepthalate with Disorder Model
;
_space_group_IT_number 2
_symmetry_cell_setting triclinic
_symmetry_space_group_name_Hall '-P 1'
_symmetry_space_group_name_H-M 'P -1'
_atom_sites_solution_hydrogens geom
_atom_sites_solution_primary direct
_atom_sites_solution_secondary difmap
_audit_conform_dict_location ftp://ftp.iucr.org/pub/cif_core.dic
_audit_conform_dict_name cif_core.dic
_audit_conform_dict_version 2.3
_audit_creation_date 2010-10-30T08:14:48-00:00
_audit_creation_method 'WinGX routine CIF_UPDATE'
_cell_angle_alpha 95.534(2)
_cell_angle_beta 90.510(2)
_cell_angle_gamma 96.869(2)
_cell_formula_units_Z 3
_cell_length_a 6.4126(2)
_cell_length_b 8.3680(3)
_cell_length_c 28.9437(8)
_cell_measurement_reflns_used 3560
_cell_measurement_temperature 173(2)
_cell_measurement_theta_max 27.49
_cell_measurement_theta_min 2.46
_cell_volume 1534.47(8)
_computing_cell_refinement 'SAINT-Plus (Bruker, 2004)'
_computing_data_collection 'APEX2 (Bruker, 2005)'
_computing_data_reduction 'SAINT-Plus and XPREP (Bruker 2004)'
_computing_molecular_graphics
;
Ortep-3 for Windows (Farrugia, 1997) and DIAMOND (Brandenburg, 1999)
;
_computing_publication_material
;
WinGX publication routines (Farrugia, 1999) and PLATON (Spek, 2002)
;
_computing_structure_refinement 'SHELXL-97 (Sheldrick, 2008)'
_computing_structure_solution 'SHELXS-97 (Sheldrick, 2008)'
_diffrn_ambient_temperature 173(2)
_diffrn_measured_fraction_theta_full 0.998
_diffrn_measured_fraction_theta_max 0.998
_diffrn_measurement_device_type 'Bruker APEX II CCD area detector'
_diffrn_measurement_method '\w scans'
_diffrn_radiation_monochromator graphite
_diffrn_radiation_type MoK\a
_diffrn_radiation_wavelength 0.71073
_diffrn_reflns_av_R_equivalents 0.073
_diffrn_reflns_av_unetI/netI 0.0587
_diffrn_reflns_limit_h_max 7
_diffrn_reflns_limit_h_min -7
_diffrn_reflns_limit_k_max 10
_diffrn_reflns_limit_k_min -10
_diffrn_reflns_limit_l_max 34
_diffrn_reflns_limit_l_min -35
_diffrn_reflns_number 21333
_diffrn_reflns_theta_full 25.5
_diffrn_reflns_theta_max 25.5
_diffrn_reflns_theta_min 1.41
_diffrn_standards_number 0
_exptl_absorpt_coefficient_mu 0.082
_exptl_absorpt_correction_T_max 0.9914
_exptl_absorpt_correction_T_min 0.9674
_exptl_absorpt_correction_type integration
_exptl_absorpt_process_details 'Bruker XPREP (Bruker, 2004)'
_exptl_crystal_colour colourless
_exptl_crystal_density_diffrn 1.183
_exptl_crystal_density_method 'not measured'
_exptl_crystal_description needle
_exptl_crystal_F_000 594
_exptl_crystal_size_max 0.6
_exptl_crystal_size_mid 0.12
_exptl_crystal_size_min 0.12
_refine_diff_density_max 0.501
_refine_diff_density_min -0.28
_refine_diff_density_rms 0.051
_refine_ls_extinction_method none
_refine_ls_goodness_of_fit_ref 1.073
_refine_ls_hydrogen_treatment constr
_refine_ls_matrix_type full
_refine_ls_number_parameters 702
_refine_ls_number_reflns 5704
_refine_ls_number_restraints 1355
_refine_ls_restrained_S_all 1.07
_refine_ls_R_factor_all 0.1437
_refine_ls_R_factor_gt 0.09
_refine_ls_shift/su_max 0.001
_refine_ls_shift/su_mean 0
_refine_ls_structure_factor_coef Fsqd
_refine_ls_weighting_details 'calc w=1/[\s^2^(Fo^2^)+(0.1640P)^2^+0.5744P] where P=(Fo^2^+2Fc^2^)/3'
_refine_ls_weighting_scheme calc
_refine_ls_wR_factor_gt 0.2697
_refine_ls_wR_factor_ref 0.3121
_reflns_number_gt 3027
_reflns_number_total 5704
_reflns_threshold_expression >2sigma(I)
_cod_data_source_file cg101503x_si_001.cif
_cod_data_source_block 4
_cod_depositor_comments
;
The following automatic conversions were performed:

'_symmetry_cell_setting' value 'Triclinic' changed to 'triclinic'
according to /home/saulius/struct/CIF-dictionaries/cif_core.dic
dictionary named 'cif_core.dic' version 2.4.1 from 2010-06-29.

Automatic conversion script
Id: cif_fix_values 1715 2011-07-08 13:25:40Z adriana 
;
_cod_original_sg_symbol_H-M P-1
_cod_database_code 4500401

loop_
_symmetry_equiv_pos_as_xyz
'x, y, z'
'-x, -y, -z'

loop_
_atom_site_label
_atom_site_type_symbol
_atom_site_fract_x
_atom_site_fract_y
_atom_site_fract_z
_atom_site_U_iso_or_equiv
_atom_site_adp_type
_atom_site_occupancy
_atom_site_symmetry_multiplicity
_atom_site_calc_flag
_atom_site_refinement_flags
_atom_site_disorder_assembly
_atom_site_disorder_group
C1A C 0.5209(17) 0.4624(7) 0.70609(18) 0.054(3) Uani 0.423(7) 1 d PGDU A 1
C2A C 0.3053(16) 0.4456(8) 0.6977(2) 0.065(3) Uani 0.423(7) 1 d PGDU A 1
H2A H 0.2186 0.5064 0.7172 0.078 Uiso 0.423(7) 1 calc PR A 1
C3A C 0.2163(13) 0.3400(9) 0.6608(3) 0.046(3) Uani 0.423(7) 1 d PGDU A 1
H3A H 0.0689 0.3286 0.6551 0.055 Uiso 0.423(7) 1 calc PR A 1
C4A C 0.3431(15) 0.2512(7) 0.63234(19) 0.057(3) Uani 0.423(7) 1 d PGDU A 1
C5A C 0.5587(14) 0.2679(8) 0.6407(2) 0.065(3) Uani 0.423(7) 1 d PGDU A 1
H5A H 0.6454 0.2072 0.6212 0.078 Uiso 0.423(7) 1 calc PR A 1
C6A C 0.6477(13) 0.3736(9) 0.6776(3) 0.044(3) Uani 0.423(7) 1 d PGDU A 1
H6A H 0.7951 0.385 0.6833 0.053 Uiso 0.423(7) 1 calc PR A 1
C7A C 0.6261(8) 0.5771(9) 0.7457(2) 0.037(2) Uani 0.423(7) 1 d PDU A 1
C8A C 0.2374(9) 0.1363(9) 0.5925(2) 0.044(2) Uani 0.423(7) 1 d PDU A 1
O1A O 0.5093(10) 0.6546(9) 0.7714(2) 0.0427(18) Uani 0.423(7) 1 d PDU A 1
O2A O 0.8193(7) 0.5852(9) 0.75132(19) 0.0457(18) Uani 0.423(7) 1 d PDU A 1
O3A O 0.0433(7) 0.1286(10) 0.5872(2) 0.058(2) Uani 0.423(7) 1 d PDU A 1
O4A O 0.3529(10) 0.0578(9) 0.5660(2) 0.0483(19) Uani 0.423(7) 1 d PDU A 1
C1B C 0.5084(15) 0.4111(11) 0.7093(2) 0.0518(16) Uani 0.577(7) 1 d PDU A 2
C2B C 0.3108(15) 0.4391(11) 0.6915(3) 0.066(2) Uani 0.577(7) 1 d PDU A 2
H2B H 0.2278 0.5052 0.7104 0.079 Uiso 0.577(7) 1 calc PR A 2
C3B C 0.2333(13) 0.3749(11) 0.6482(3) 0.0418(16) Uani 0.577(7) 1 d PDU A 2
H3B H 0.0967 0.3922 0.6384 0.05 Uiso 0.577(7) 1 calc PR A 2
C4B C 0.3552(14) 0.2849(9) 0.6190(3) 0.0423(14) Uani 0.577(7) 1 d PDU A 2
C5B C 0.5528(14) 0.2566(11) 0.6367(3) 0.070(3) Uani 0.577(7) 1 d PDU A 2
H5B H 0.6373 0.1924 0.6177 0.084 Uiso 0.577(7) 1 calc PR A 2
C6B C 0.6285(13) 0.3198(11) 0.6813(3) 0.0469(18) Uani 0.577(7) 1 d PDU A 2
H6B H 0.7624 0.2992 0.6919 0.056 Uiso 0.577(7) 1 calc PR A 2
C7B C 0.5982(9) 0.4873(9) 0.75543(19) 0.0437(16) Uani 0.577(7) 1 d PDU A 2
C8B C 0.2659(8) 0.2095(7) 0.5733(2) 0.0351(14) Uani 0.577(7) 1 d PDU A 2
O1B O 0.4837(9) 0.5700(8) 0.78196(16) 0.0514(15) Uani 0.577(7) 1 d PDU A 2
O2B O 0.7843(7) 0.4734(9) 0.76472(16) 0.0646(18) Uani 0.577(7) 1 d PDU A 2
O3B O 0.0806(6) 0.2238(6) 0.56409(18) 0.0497(15) Uani 0.577(7) 1 d PDU A 2
O4B O 0.3832(7) 0.1330(7) 0.54700(19) 0.0499(15) Uani 0.577(7) 1 d PDU A 2
C9A C 1.0800(17) 0.9418(8) 0.9591(3) 0.051(2) Uani 0.598(10) 1 d PDU B 1
C10A C 1.1725(9) 0.8903(7) 0.9128(2) 0.0453(17) Uani 0.598(10) 1 d PDU B 1
C11A C 0.8648(15) 0.9544(13) 0.9630(4) 0.086(4) Uani 0.598(10) 1 d PDU . 1
H11A H 0.7703 0.9153 0.9379 0.103 Uiso 0.598(10) 1 calc PR B 1
C12A C 1.208(2) 0.9752(14) 0.9959(4) 0.073(4) Uani 0.598(10) 1 d PDU . 1
H12A H 1.3484 0.9509 0.9941 0.088 Uiso 0.598(10) 1 calc PR B 1
O5A O 1.0497(6) 0.8603(9) 0.87813(15) 0.066(2) Uani 0.598(10) 1 d PDU B 1
O6A O 1.3634(9) 0.8802(10) 0.9117(3) 0.0617(19) Uani 0.598(10) 1 d PDU B 1
C9B C 1.072(3) 0.920(2) 0.9590(5) 0.057(3) Uani 0.402(10) 1 d PDU B 2
C10B C 1.1471(16) 0.8073(18) 0.9189(4) 0.058(3) Uani 0.402(10) 1 d PDU B 2
C11B C 0.901(2) 1.0124(13) 0.9595(5) 0.036(2) Uani 0.402(10) 1 d PDU . 2
H11B H 0.8416 1.0351 0.931 0.043 Uiso 0.402(10) 1 calc PR B 2
C12B C 1.181(3) 0.931(2) 0.9993(6) 0.046(3) Uani 0.402(10) 1 d PDU . 2
H12B H 1.3183 0.8982 0.9993 0.055 Uiso 0.402(10) 1 calc PR B 2
O5B O 1.0162(10) 0.7377(14) 0.8889(2) 0.060(3) Uani 0.402(10) 1 d PDU B 2
O6B O 1.3369(14) 0.7938(15) 0.9171(4) 0.058(3) Uani 0.402(10) 1 d PDU B 2
C13B C 1.0967(10) 0.8396(9) 0.7741(4) 0.058(2) Uani 0.495(4) 1 d PDU C 1
H13B H 1.1005 0.8133 0.7397 0.07 Uiso 0.495(4) 1 calc PR C 1
C14B C 1.2879(11) 0.9544(9) 0.7896(3) 0.080(2) Uani 0.495(4) 1 d PDU C 1
H14A H 1.2966 0.9683 0.824 0.096 Uiso 0.495(4) 1 calc PR C 1
H14B H 1.4153 0.9085 0.7782 0.096 Uiso 0.495(4) 1 calc PR C 1
C15B C 1.2803(12) 1.1156(10) 0.7717(4) 0.098(3) Uani 0.495(4) 1 d PDU C 1
H15A H 1.2895 1.1039 0.7374 0.117 Uiso 0.495(4) 1 calc PR C 1
H15B H 1.4021 1.1916 0.7843 0.117 Uiso 0.495(4) 1 calc PR C 1
C16B C 1.0793(11) 1.1834(12) 0.7854(4) 0.098(3) Uani 0.495(4) 1 d PDU C 1
H16A H 1.0736 1.1997 0.8197 0.118 Uiso 0.495(4) 1 calc PR C 1
H16B H 1.0781 1.2899 0.7733 0.118 Uiso 0.495(4) 1 calc PR C 1
C17B C 0.8912(14) 1.0729(9) 0.7670(4) 0.088(3) Uani 0.495(4) 1 d PDU C 1
H17A H 0.7611 1.1182 0.7769 0.106 Uiso 0.495(4) 1 calc PR C 1
H17B H 0.8918 1.0592 0.7326 0.106 Uiso 0.495(4) 1 calc PR C 1
C18B C 0.9007(10) 0.9148(8) 0.7858(3) 0.071(2) Uani 0.495(4) 1 d PDU C 1
H18A H 0.7778 0.8389 0.7736 0.085 Uiso 0.495(4) 1 calc PR C 1
H18B H 0.8897 0.9301 0.82 0.085 Uiso 0.495(4) 1 calc PR C 1
N1B N 1.1069(8) 0.6897(8) 0.79690(17) 0.0493(14) Uani 0.495(4) 1 d PDU C 1
H1B2 H 1.23 0.6499 0.7899 0.074 Uiso 0.495(4) 1 calc PR C 1
H1B3 H 0.9973 0.6151 0.7866 0.074 Uiso 0.495(4) 1 calc PR C 1
H1B1 H 1.0996 0.7121 0.8282 0.074 Uiso 0.495(4) 1 calc PR C 1
C13A C 1.2108(11) 0.9660(9) 0.7645(2) 0.0671(19) Uani 0.505(4) 1 d PDU C 2
H13A H 1.3421 1.0215 0.7807 0.081 Uiso 0.505(4) 1 calc PR C 2
C14A C 1.0417(11) 1.0757(11) 0.7724(3) 0.079(2) Uani 0.505(4) 1 d PDU C 2
H14C H 1.0019 1.0795 0.8054 0.095 Uiso 0.505(4) 1 calc PR C 2
H14D H 1.0998 1.1865 0.7662 0.095 Uiso 0.505(4) 1 calc PR C 2
C15A C 0.8494(12) 1.0254(12) 0.7429(2) 0.067(2) Uani 0.505(4) 1 d PDU C 2
H15C H 0.7529 1.1093 0.7471 0.081 Uiso 0.505(4) 1 calc PR C 2
H15D H 0.776 0.9233 0.7525 0.081 Uiso 0.505(4) 1 calc PR C 2
C16A C 0.9066(11) 1.0013(10) 0.6925(2) 0.069(2) Uani 0.505(4) 1 d PDU . 2
H16C H 0.7782 0.96 0.6738 0.082 Uiso 0.505(4) 1 calc PR C 2
H16D H 0.9623 1.1072 0.6821 0.082 Uiso 0.505(4) 1 calc PR C 2
C17A C 1.0669(10) 0.8858(10) 0.6838(2) 0.071(2) Uani 0.505(4) 1 d PDU C 2
H17C H 1.0054 0.7761 0.6902 0.086 Uiso 0.505(4) 1 calc PR C 2
H17D H 1.1068 0.8811 0.6508 0.086 Uiso 0.505(4) 1 calc PR C 2
C18A C 1.2562(10) 0.9370(12) 0.7137(2) 0.083(2) Uani 0.505(4) 1 d PDU C 2
H18C H 1.3298 1.0378 0.7033 0.099 Uiso 0.505(4) 1 calc PR C 2
H18D H 1.3523 0.8528 0.7094 0.099 Uiso 0.505(4) 1 calc PR C 2
N1A N 1.1543(10) 0.8103(10) 0.7848(3) 0.0567(18) Uani 0.505(4) 1 d PDU C 2
H1A1 H 1.0319 0.7595 0.7715 0.085 Uiso 0.505(4) 1 calc PR C 2
H1A2 H 1.1381 0.8299 0.8159 0.085 Uiso 0.505(4) 1 calc PR C 2
H1A3 H 1.2582 0.7462 0.7793 0.085 Uiso 0.505(4) 1 calc PR C 2
C20B C 0.2311(11) 0.1448(9) 0.4437(4) 0.077(2) Uani 0.617(4) 1 d PDU D 1
H20B H 0.2179 0.1123 0.4095 0.092 Uiso 0.617(4) 1 calc PR D 1
C21B C 0.0414(8) 0.2233(7) 0.4595(3) 0.090(2) Uani 0.617(4) 1 d PDU D 1
H21A H -0.0869 0.1479 0.4508 0.108 Uiso 0.617(4) 1 calc PR D 1
H21B H 0.0472 0.2447 0.4937 0.108 Uiso 0.617(4) 1 calc PR D 1
C22B C 0.0284(11) 0.3762(9) 0.4389(4) 0.098(2) Uani 0.617(4) 1 d PDU D 1
H22A H -0.0929 0.427 0.4519 0.117 Uiso 0.617(4) 1 calc PR D 1
H22B H 0.0051 0.3535 0.4049 0.117 Uiso 0.617(4) 1 calc PR D 1
C23B C 0.2257(10) 0.4911(9) 0.4486(4) 0.114(3) Uani 0.617(4) 1 d PDU D 1
H23A H 0.2391 0.5252 0.4823 0.137 Uiso 0.617(4) 1 calc PR D 1
H23B H 0.2171 0.5888 0.4322 0.137 Uiso 0.617(4) 1 calc PR D 1
C24B C 0.4169(11) 0.4136(9) 0.4329(4) 0.108(2) Uani 0.617(4) 1 d PDU D 1
H24A H 0.4118 0.3921 0.3986 0.13 Uiso 0.617(4) 1 calc PR D 1
H24B H 0.5447 0.4895 0.4417 0.13 Uiso 0.617(4) 1 calc PR D 1
C25B C 0.4303(10) 0.2585(9) 0.4539(4) 0.094(2) Uani 0.617(4) 1 d PDU D 1
H25A H 0.4526 0.281 0.4879 0.113 Uiso 0.617(4) 1 calc PR D 1
H25B H 0.5514 0.2072 0.441 0.113 Uiso 0.617(4) 1 calc PR D 1
N2B N 0.2441(7) -0.0042(6) 0.46898(19) 0.0607(14) Uani 0.617(4) 1 d PDU D 1
H2B1 H 0.2578 0.0252 0.5001 0.091 Uiso 0.617(4) 1 calc PR D 1
H2B2 H 0.3573 -0.0529 0.459 0.091 Uiso 0.617(4) 1 calc PR D 1
H2B3 H 0.125 -0.0743 0.463 0.091 Uiso 0.617(4) 1 calc PR D 1
C20A C 0.3545(17) 0.2621(13) 0.4324(3) 0.061(2) Uani 0.383(4) 1 d PDU D 2
H20A H 0.4864 0.3122 0.4494 0.073 Uiso 0.383(4) 1 calc PR D 2
C21A C 0.4013(13) 0.2450(12) 0.3806(3) 0.065(2) Uani 0.383(4) 1 d PDU D 2
H21C H 0.4704 0.3497 0.3719 0.078 Uiso 0.383(4) 1 calc PR D 2
H21D H 0.5009 0.1639 0.3747 0.078 Uiso 0.383(4) 1 calc PR D 2
C22A C 0.2111(13) 0.1953(12) 0.3510(3) 0.062(2) Uani 0.383(4) 1 d PDU . 2
H22C H 0.1515 0.0838 0.3561 0.074 Uiso 0.383(4) 1 calc PR D 2
H22D H 0.2477 0.1969 0.3178 0.074 Uiso 0.383(4) 1 calc PR D 2
C23A C 0.0507(16) 0.3119(12) 0.3633(3) 0.068(2) Uani 0.383(4) 1 d PDU D 2
H23C H 0.1051 0.4192 0.3537 0.081 Uiso 0.383(4) 1 calc PR D 2
H23D H -0.0803 0.2736 0.3451 0.081 Uiso 0.383(4) 1 calc PR D 2
C24A C -0.0014(16) 0.3316(16) 0.4135(3) 0.066(3) Uani 0.383(4) 1 d PDU D 2
H24C H -0.0921 0.4191 0.4189 0.079 Uiso 0.383(4) 1 calc PR D 2
H24D H -0.0812 0.2302 0.4219 0.079 Uiso 0.383(4) 1 calc PR D 2
C25A C 0.1882(15) 0.3706(13) 0.4433(4) 0.072(2) Uani 0.383(4) 1 d PDU D 2
H25C H 0.1475 0.364 0.476 0.087 Uiso 0.383(4) 1 calc PR D 2
H25D H 0.2482 0.4836 0.4402 0.087 Uiso 0.383(4) 1 calc PR D 2
N2A N 0.2918(14) 0.0987(12) 0.4500(3) 0.046(2) Uani 0.383(4) 1 d PDU D 2
H2A2 H 0.383 0.0288 0.4394 0.07 Uiso 0.383(4) 1 calc PR D 2
H2A3 H 0.1595 0.0595 0.4396 0.07 Uiso 0.383(4) 1 calc PR D 2
H2A1 H 0.2951 0.1096 0.4816 0.07 Uiso 0.383(4) 1 calc PR D 2
C30B C 0.6358(17) 0.5484(12) 0.8936(5) 0.099(3) Uani 0.549(4) 1 d PDU E 1
H30B H 0.6527 0.5783 0.9279 0.119 Uiso 0.549(4) 1 calc PR E 1
C31B C 0.8179(15) 0.4623(12) 0.8759(5) 0.133(3) Uani 0.549(4) 1 d PDU E 1
H31A H 0.9523 0.5315 0.8836 0.159 Uiso 0.549(4) 1 calc PR E 1
H31B H 0.8059 0.4385 0.8417 0.159 Uiso 0.549(4) 1 calc PR E 1
C32B C 0.8122(17) 0.3056(13) 0.8988(5) 0.152(3) Uani 0.549(4) 1 d PDU E 1
H32A H 0.8309 0.3297 0.9329 0.183 Uiso 0.549(4) 1 calc PR E 1
H32B H 0.9276 0.2449 0.8872 0.183 Uiso 0.549(4) 1 calc PR E 1
C33B C 0.5989(17) 0.2039(13) 0.8872(6) 0.160(4) Uani 0.549(4) 1 d PDU E 1
H33A H 0.5821 0.1799 0.8532 0.192 Uiso 0.549(4) 1 calc PR E 1
H33B H 0.5952 0.0998 0.901 0.192 Uiso 0.549(4) 1 calc PR E 1
C34B C 0.4236(19) 0.2896(13) 0.9052(5) 0.133(3) Uani 0.549(4) 1 d PDU E 1
H34A H 0.4386 0.3126 0.9394 0.159 Uiso 0.549(4) 1 calc PR E 1
H34B H 0.2886 0.2207 0.8981 0.159 Uiso 0.549(4) 1 calc PR E 1
C35B C 0.4243(13) 0.4503(11) 0.8827(4) 0.105(2) Uani 0.549(4) 1 d PDU E 1
H35A H 0.4022 0.428 0.8486 0.126 Uiso 0.549(4) 1 calc PR E 1
H35B H 0.3103 0.5105 0.8953 0.126 Uiso 0.549(4) 1 calc PR E 1
N3B N 0.6437(8) 0.7028(8) 0.86806(19) 0.0584(15) Uani 0.549(4) 1 d PDU E 1
H3B2 H 0.7741 0.7592 0.8717 0.088 Uiso 0.549(4) 1 calc PR E 1
H3B3 H 0.5469 0.7653 0.8801 0.088 Uiso 0.549(4) 1 calc PR E 1
H3B1 H 0.6147 0.6747 0.8373 0.088 Uiso 0.549(4) 1 calc PR E 1
C30A C 0.6300(15) 0.4215(13) 0.8866(3) 0.085(2) Uani 0.451(4) 1 d PDU E 2
H30A H 0.7453 0.3792 0.8678 0.102 Uiso 0.451(4) 1 calc PR E 2
C31A C 0.4301(16) 0.3022(15) 0.8750(4) 0.091(3) Uani 0.451(4) 1 d PDU E 2
H31C H 0.3858 0.3071 0.8424 0.109 Uiso 0.451(4) 1 calc PR E 2
H31D H 0.4604 0.1907 0.8785 0.109 Uiso 0.451(4) 1 calc PR E 2
C32A C 0.2562(16) 0.3430(15) 0.9066(3) 0.101(3) Uani 0.451(4) 1 d PDU E 2
H32C H 0.2145 0.4497 0.9009 0.121 Uiso 0.451(4) 1 calc PR E 2
H32D H 0.1321 0.2607 0.9008 0.121 Uiso 0.451(4) 1 calc PR E 2
C33A C 0.3323(17) 0.3470(15) 0.9555(4) 0.109(3) Uani 0.451(4) 1 d PDU E 2
H33C H 0.3606 0.2367 0.961 0.13 Uiso 0.451(4) 1 calc PR E 2
H33D H 0.2178 0.3756 0.9763 0.13 Uiso 0.451(4) 1 calc PR E 2
C34A C 0.5241(15) 0.4609(15) 0.9688(3) 0.104(3) Uani 0.451(4) 1 d PDU . 2
H34C H 0.4957 0.5737 0.9666 0.125 Uiso 0.451(4) 1 calc PR E 2
H34D H 0.5666 0.4507 1.0013 0.125 Uiso 0.451(4) 1 calc PR E 2
C35A C 0.6928(14) 0.4214(15) 0.9372(3) 0.095(3) Uani 0.451(4) 1 d PDU E 2
H35C H 0.7309 0.3133 0.9424 0.114 Uiso 0.451(4) 1 calc PR E 2
H35D H 0.8185 0.5011 0.9444 0.114 Uiso 0.451(4) 1 calc PR E 2
N3A N 0.6151(14) 0.5878(13) 0.8739(3) 0.064(2) Uani 0.451(4) 1 d PDU E 2
H3A3 H 0.5109 0.6305 0.8903 0.096 Uiso 0.451(4) 1 calc PR E 2
H3A1 H 0.5858 0.5841 0.843 0.096 Uiso 0.451(4) 1 calc PR E 2
H3A2 H 0.7394 0.6507 0.8808 0.096 Uiso 0.451(4) 1 calc PRU E 2

loop_
_atom_site_aniso_label
_atom_site_aniso_U_11
_atom_site_aniso_U_22
_atom_site_aniso_U_33
_atom_site_aniso_U_23
_atom_site_aniso_U_13
_atom_site_aniso_U_12
C1A 0.026(3) 0.090(6) 0.041(4) -0.035(4) -0.001(3) 0.022(4)
C2A 0.029(4) 0.109(7) 0.047(5) -0.051(5) -0.001(4) 0.021(5)
C3A 0.019(3) 0.079(6) 0.037(5) -0.028(4) 0.003(3) 0.017(4)
C4A 0.026(3) 0.097(6) 0.042(5) -0.046(4) -0.009(4) 0.026(4)
C5A 0.024(4) 0.092(7) 0.071(6) -0.053(5) 0.000(4) 0.024(5)
C6A 0.022(3) 0.070(7) 0.037(4) -0.020(4) 0.002(3) 0.011(4)
C7A 0.027(3) 0.054(5) 0.030(4) -0.010(3) -0.002(3) 0.013(3)
C8A 0.032(3) 0.065(5) 0.033(4) -0.019(3) -0.006(3) 0.023(4)
O1A 0.036(3) 0.066(5) 0.024(3) -0.012(3) 0.000(2) 0.014(3)
O2A 0.029(2) 0.067(4) 0.039(3) -0.015(3) -0.004(2) 0.011(3)
O3A 0.030(2) 0.087(5) 0.052(4) -0.032(4) -0.008(2) 0.019(3)
O4A 0.039(3) 0.071(5) 0.033(3) -0.023(3) -0.005(2) 0.022(3)
C1B 0.034(3) 0.074(4) 0.045(3) -0.022(3) 0.000(2) 0.017(3)
C2B 0.031(3) 0.117(6) 0.045(3) -0.039(4) 0.002(3) 0.030(4)
C3B 0.024(3) 0.070(4) 0.028(3) -0.011(3) 0.005(2) 0.007(3)
C4B 0.032(3) 0.056(3) 0.037(3) -0.014(2) 0.000(2) 0.009(2)
C5B 0.035(4) 0.093(5) 0.072(4) -0.056(4) -0.016(3) 0.021(4)
C6B 0.023(3) 0.057(4) 0.055(3) -0.026(3) -0.004(2) 0.010(3)
C7B 0.044(3) 0.059(4) 0.030(3) -0.004(3) 0.002(2) 0.023(3)
C8B 0.031(2) 0.030(3) 0.042(3) -0.012(2) -0.005(2) 0.009(2)
O1B 0.052(3) 0.084(4) 0.024(2) -0.003(2) 0.0058(18) 0.035(3)
O2B 0.052(2) 0.107(5) 0.038(2) -0.021(3) -0.0091(19) 0.044(3)
O3B 0.0321(19) 0.054(3) 0.058(3) -0.032(2) -0.0160(19) 0.0161(19)
O4B 0.036(2) 0.062(3) 0.049(3) -0.032(2) -0.010(2) 0.022(2)
C9A 0.035(3) 0.088(5) 0.030(3) -0.009(3) 0.008(3) 0.018(3)
C10A 0.037(3) 0.061(4) 0.035(3) -0.014(3) 0.009(2) 0.010(3)
C11A 0.029(3) 0.166(9) 0.052(5) -0.046(6) 0.001(3) 0.019(6)
C12A 0.028(4) 0.136(10) 0.049(4) -0.034(6) 0.006(3) 0.021(6)
O5A 0.043(2) 0.112(5) 0.035(2) -0.031(3) 0.0067(16) 0.011(3)
O6A 0.037(2) 0.086(5) 0.056(3) -0.030(4) 0.0131(19) 0.013(3)
C9B 0.030(5) 0.110(6) 0.032(4) -0.016(5) 0.000(4) 0.026(5)
C10B 0.036(4) 0.100(8) 0.037(4) -0.013(5) 0.011(3) 0.018(5)
C11B 0.040(5) 0.043(5) 0.025(4) 0.011(4) 0.005(4) 0.007(4)
C12B 0.030(6) 0.077(7) 0.034(4) 0.001(4) 0.005(4) 0.022(5)
O5B 0.042(3) 0.103(7) 0.035(3) -0.013(3) 0.004(2) 0.016(4)
O6B 0.033(3) 0.088(7) 0.049(4) -0.022(5) 0.009(3) 0.018(4)
C13B 0.042(4) 0.081(4) 0.048(5) -0.025(3) -0.007(4) 0.024(3)
C14B 0.043(3) 0.096(4) 0.094(6) -0.032(4) 0.003(4) 0.015(3)
C15B 0.067(4) 0.090(4) 0.129(7) -0.032(5) 0.008(5) 0.012(4)
C16B 0.070(5) 0.087(5) 0.132(7) -0.027(5) -0.002(5) 0.020(3)
C17B 0.065(4) 0.085(5) 0.112(7) -0.030(4) -0.018(5) 0.035(4)
C18B 0.046(3) 0.080(4) 0.084(5) -0.036(4) -0.014(3) 0.033(3)
N1B 0.036(3) 0.089(4) 0.025(3) -0.016(3) 0.001(2) 0.032(3)
C13A 0.045(4) 0.107(5) 0.045(3) -0.019(3) -0.006(3) 0.014(3)
C14A 0.062(4) 0.103(5) 0.068(4) -0.031(4) 0.003(3) 0.018(4)
C15A 0.061(4) 0.086(5) 0.058(4) -0.007(4) 0.000(3) 0.032(4)
C16A 0.070(4) 0.095(5) 0.049(3) 0.012(4) 0.006(3) 0.040(4)
C17A 0.071(4) 0.113(6) 0.037(3) 0.001(3) 0.000(3) 0.042(4)
C18A 0.056(4) 0.142(7) 0.051(3) -0.014(4) 0.009(3) 0.035(4)
N1A 0.025(3) 0.103(5) 0.033(4) -0.038(3) -0.003(3) 0.009(3)
C20B 0.040(4) 0.066(4) 0.116(6) -0.049(3) -0.021(4) 0.019(3)
C21B 0.034(3) 0.060(3) 0.166(6) -0.055(3) -0.013(3) 0.019(2)
C22B 0.049(3) 0.076(4) 0.162(7) -0.039(4) -0.008(5) 0.025(3)
C23B 0.058(4) 0.070(4) 0.206(8) -0.041(5) 0.017(5) 0.015(3)
C24B 0.057(3) 0.083(4) 0.180(7) -0.025(4) 0.014(4) 0.022(3)
C25B 0.034(3) 0.081(4) 0.160(7) -0.032(4) 0.006(4) 0.014(3)
N2B 0.028(2) 0.069(3) 0.077(4) -0.052(3) -0.013(2) 0.021(2)
C20A 0.051(5) 0.069(5) 0.062(4) -0.014(4) 0.001(4) 0.018(4)
C21A 0.055(4) 0.071(6) 0.068(4) -0.005(4) 0.018(3) 0.010(4)
C22A 0.064(5) 0.075(6) 0.050(4) 0.000(4) 0.015(3) 0.025(4)
C23A 0.072(5) 0.073(6) 0.066(4) 0.013(5) 0.015(4) 0.033(4)
C24A 0.057(5) 0.078(7) 0.065(5) -0.014(5) 0.008(4) 0.036(5)
C25A 0.058(5) 0.067(5) 0.089(5) -0.027(5) 0.007(4) 0.017(4)
N2A 0.036(5) 0.071(5) 0.028(4) -0.021(4) -0.005(3) 0.012(4)
C30B 0.078(5) 0.076(5) 0.135(8) -0.033(4) 0.009(6) 0.008(3)
C31B 0.086(4) 0.114(5) 0.193(9) -0.041(6) -0.008(6) 0.039(4)
C32B 0.113(5) 0.124(6) 0.216(9) -0.027(6) -0.035(7) 0.038(5)
C33B 0.132(6) 0.112(6) 0.230(10) -0.026(7) -0.046(7) 0.022(4)
C34B 0.111(5) 0.110(5) 0.166(8) -0.002(6) -0.007(7) -0.016(5)
C35B 0.076(4) 0.094(4) 0.135(6) -0.019(5) -0.011(5) -0.003(3)
N3B 0.029(3) 0.083(3) 0.053(3) -0.046(3) 0.001(2) 0.011(3)
C30A 0.069(4) 0.101(5) 0.079(4) -0.012(5) -0.010(4) 0.006(4)
C31A 0.082(5) 0.095(6) 0.089(5) 0.000(5) -0.026(4) -0.005(4)
C32A 0.078(5) 0.114(7) 0.106(6) 0.008(6) -0.016(4) -0.009(5)
C33A 0.096(5) 0.128(8) 0.093(5) 0.028(6) -0.006(5) -0.033(6)
C34A 0.097(6) 0.140(9) 0.066(5) 0.014(6) -0.007(4) -0.025(5)
C35A 0.070(5) 0.127(7) 0.083(5) -0.005(5) -0.026(4) 0.000(5)
N3A 0.044(4) 0.098(5) 0.042(4) -0.024(4) 0.006(3) -0.004(4)

loop_
_atom_type_symbol
_atom_type_description
_atom_type_scat_dispersion_real
_atom_type_scat_dispersion_imag
_atom_type_scat_source
C C 0.0033 0.0016 'International Tables Vol C Tables 4.2.6.8 and 6.1.1.4'
H H 0 0 'International Tables Vol C Tables 4.2.6.8 and 6.1.1.4'
N N 0.0061 0.0033 'International Tables Vol C Tables 4.2.6.8 and 6.1.1.4'
O O 0.0106 0.006 'International Tables Vol C Tables 4.2.6.8 and 6.1.1.4'

loop_
_exptl_crystal_face_index_h
_exptl_crystal_face_index_k
_exptl_crystal_face_index_l
_exptl_crystal_face_perp_dist
1 0 0 0.3
-1 0 0 0.31
0 0 -1 0.06
0 0 1 0.06
0 1 0 0.06
0 -1 0 0.06

loop_
_geom_angle_atom_site_label_1
_geom_angle_atom_site_label_2
_geom_angle_atom_site_label_3
_geom_angle
_geom_angle_site_symmetry_1
_geom_angle_site_symmetry_3
C2A C1A C6A 120 . .
C2A C1A C7A 122.1(6) . .
C6A C1A C7A 117.9(7) . .
C1A C2A C3A 120 . .
C1A C2A H2A 120 . .
C3A C2A H2A 120 . .
C4A C3A C2A 120 . .
C4A C3A H3A 120 . .
C2A C3A H3A 120 . .
C5A C4A C3A 120 . .
C5A C4A C8A 122.1(6) . .
C3A C4A C8A 117.9(6) . .
C4A C5A C6A 120 . .
C4A C5A H5A 120 . .
C6A C5A H5A 120 . .
C5A C6A C1A 120 . .
C5A C6A H6A 120 . .
C1A C6A H6A 120 . .
O2A C7A O1A 124.4(6) . .
O2A C7A C1A 118.5(6) . .
O1A C7A C1A 117.1(6) . .
O3A C8A O4A 123.9(6) . .
O3A C8A C4A 118.2(6) . .
O4A C8A C4A 117.9(6) . .
C6B C1B C2B 117.8(5) . .
C6B C1B C7B 118.8(7) . .
C2B C1B C7B 123.2(7) . .
C3B C2B C1B 123.0(6) . .
C3B C2B H2B 118.5 . .
C1B C2B H2B 118.5 . .
C2B C3B C4B 119.8(6) . .
C2B C3B H3B 120.1 . .
C4B C3B H3B 120.1 . .
C3B C4B C5B 117.2(5) . .
C3B C4B C8B 119.3(6) . .
C5B C4B C8B 123.2(6) . .
C6B C5B C4B 122.5(6) . .
C6B C5B H5B 118.7 . .
C4B C5B H5B 118.7 . .
C1B C6B C5B 119.6(5) . .
C1B C6B H6B 120.2 . .
C5B C6B H6B 120.2 . .
O2B C7B O1B 123.4(5) . .
O2B C7B C1B 117.8(6) . .
O1B C7B C1B 118.6(6) . .
O3B C8B O4B 124.5(5) . .
O3B C8B C4B 117.8(5) . .
O4B C8B C4B 117.7(5) . .
C12A C9A C11A 120.7(9) . .
C12A C9A C10A 118.4(10) . .
C11A C9A C10A 120.9(9) . .
O6A C10A O5A 124.6(6) . .
O6A C10A C9A 117.8(6) . .
O5A C10A C9A 117.7(6) . .
C12A C11A C9A 118.8(10) 2_777 .
C12A C11A H11A 120.6 2_777 .
C9A C11A H11A 120.6 . .
C9A C12A C11A 119.8(13) . 2_777
C9A C12A H12A 120.1 . .
C11A C12A H12A 120.1 2_777 .
C12B C9B C11B 115.4(12) . .
C12B C9B C10B 115.9(13) . .
C11B C9B C10B 128.7(12) . .
O6B C10B O5B 122.8(9) . .
O6B C10B C9B 117.9(10) . .
O5B C10B C9B 119.2(9) . .
C12B C11B C9B 120.7(12) 2_777 .
C12B C11B H11B 119.6 2_777 .
C9B C11B H11B 119.6 . .
C9B C12B C11B 121.4(17) . 2_777
C9B C12B H12B 119.3 . .
C11B C12B H12B 119.3 2_777 .
N1B C13B C18B 112.0(6) . .
N1B C13B C14B 107.5(6) . .
C18B C13B C14B 110.6(7) . .
N1B C13B H13B 108.9 . .
C18B C13B H13B 108.9 . .
C14B C13B H13B 108.9 . .
C15B C14B C13B 111.0(7) . .
C15B C14B H14A 109.4 . .
C13B C14B H14A 109.4 . .
C15B C14B H14B 109.4 . .
C13B C14B H14B 109.4 . .
H14A C14B H14B 108 . .
C14B C15B C16B 110.8(8) . .
C14B C15B H15A 109.5 . .
C16B C15B H15A 109.5 . .
C14B C15B H15B 109.5 . .
C16B C15B H15B 109.5 . .
H15A C15B H15B 108.1 . .
C17B C16B C15B 111.4(8) . .
C17B C16B H16A 109.3 . .
C15B C16B H16A 109.3 . .
C17B C16B H16B 109.3 . .
C15B C16B H16B 109.3 . .
H16A C16B H16B 108 . .
C18B C17B C16B 107.4(8) . .
C18B C17B H17A 110.2 . .
C16B C17B H17A 110.2 . .
C18B C17B H17B 110.2 . .
C16B C17B H17B 110.2 . .
H17A C17B H17B 108.5 . .
C17B C18B C13B 114.1(7) . .
C17B C18B H18A 108.7 . .
C13B C18B H18A 108.7 . .
C17B C18B H18B 108.7 . .
C13B C18B H18B 108.7 . .
H18A C18B H18B 107.6 . .
N1A C13A C18A 110.8(7) . .
N1A C13A C14A 111.3(7) . .
C18A C13A C14A 111.0(6) . .
N1A C13A H13A 107.8 . .
C18A C13A H13A 107.8 . .
C14A C13A H13A 107.8 . .
C15A C14A C13A 114.1(6) . .
C15A C14A H14C 108.7 . .
C13A C14A H14C 108.7 . .
C15A C14A H14D 108.7 . .
C13A C14A H14D 108.7 . .
H14C C14A H14D 107.6 . .
C14A C15A C16A 110.3(6) . .
C14A C15A H15C 109.6 . .
C16A C15A H15C 109.6 . .
C14A C15A H15D 109.6 . .
C16A C15A H15D 109.6 . .
H15C C15A H15D 108.1 . .
C17A C16A C15A 112.9(6) . .
C17A C16A H16C 109 . .
C15A C16A H16C 109 . .
C17A C16A H16D 109 . .
C15A C16A H16D 109 . .
H16C C16A H16D 107.8 . .
C18A C17A C16A 110.8(6) . .
C18A C17A H17C 109.5 . .
C16A C17A H17C 109.5 . .
C18A C17A H17D 109.5 . .
C16A C17A H17D 109.5 . .
H17C C17A H17D 108.1 . .
C17A C18A C13A 114.1(6) . .
C17A C18A H18C 108.7 . .
C13A C18A H18C 108.7 . .
C17A C18A H18D 108.7 . .
C13A C18A H18D 108.7 . .
H18C C18A H18D 107.6 . .
C13A N1A H1A1 109.5 . .
C13A N1A H1A2 109.5 . .
H1A1 N1A H1A2 109.5 . .
C13A N1A H1A3 109.5 . .
H1A1 N1A H1A3 109.5 . .
H1A2 N1A H1A3 109.5 . .
C21B C20B C25B 111.2(6) . .
C21B C20B N2B 109.4(7) . .
C25B C20B N2B 108.4(7) . .
C21B C20B H20B 109.3 . .
C25B C20B H20B 109.3 . .
N2B C20B H20B 109.3 . .
C22B C21B C20B 112.2(7) . .
C22B C21B H21A 109.2 . .
C20B C21B H21A 109.2 . .
C22B C21B H21B 109.2 . .
C20B C21B H21B 109.2 . .
H21A C21B H21B 107.9 . .
C21B C22B C23B 111.3(7) . .
C21B C22B H22A 109.4 . .
C23B C22B H22A 109.4 . .
C21B C22B H22B 109.4 . .
C23B C22B H22B 109.4 . .
H22A C22B H22B 108 . .
C22B C23B C24B 111.2(6) . .
C22B C23B H23A 109.4 . .
C24B C23B H23A 109.4 . .
C22B C23B H23B 109.4 . .
C24B C23B H23B 109.4 . .
H23A C23B H23B 108 . .
C25B C24B C23B 111.9(7) . .
C25B C24B H24A 109.2 . .
C23B C24B H24A 109.2 . .
C25B C24B H24B 109.2 . .
C23B C24B H24B 109.2 . .
H24A C24B H24B 107.9 . .
C24B C25B C20B 110.3(7) . .
C24B C25B H25A 109.6 . .
C20B C25B H25A 109.6 . .
C24B C25B H25B 109.6 . .
C20B C25B H25B 109.6 . .
H25A C25B H25B 108.1 . .
C25A C20A N2A 110.1(9) . .
C25A C20A C21A 111.9(8) . .
N2A C20A C21A 111.4(8) . .
C25A C20A H20A 107.8 . .
N2A C20A H20A 107.8 . .
C21A C20A H20A 107.8 . .
C22A C21A C20A 113.2(8) . .
C22A C21A H21C 108.9 . .
C20A C21A H21C 108.9 . .
C22A C21A H21D 108.9 . .
C20A C21A H21D 108.9 . .
H21C C21A H21D 107.8 . .
C21A C22A C23A 108.8(8) . .
C21A C22A H22C 109.9 . .
C23A C22A H22C 109.9 . .
C21A C22A H22D 109.9 . .
C23A C22A H22D 109.9 . .
H22C C22A H22D 108.3 . .
C24A C23A C22A 114.8(8) . .
C24A C23A H23C 108.6 . .
C22A C23A H23C 108.6 . .
C24A C23A H23D 108.6 . .
C22A C23A H23D 108.6 . .
H23C C23A H23D 107.5 . .
C25A C24A C23A 111.9(9) . .
C25A C24A H24C 109.2 . .
C23A C24A H24C 109.2 . .
C25A C24A H24D 109.2 . .
C23A C24A H24D 109.2 . .
H24C C24A H24D 107.9 . .
C24A C25A C20A 114.1(8) . .
C24A C25A H25C 108.7 . .
C20A C25A H25C 108.7 . .
C24A C25A H25D 108.7 . .
C20A C25A H25D 108.7 . .
H25C C25A H25D 107.6 . .
C20A N2A H2A2 109.5 . .
C20A N2A H2A3 109.5 . .
H2A2 N2A H2A3 109.5 . .
C20A N2A H2A1 109.5 . .
H2A2 N2A H2A1 109.5 . .
H2A3 N2A H2A1 109.5 . .
C31B C30B C35B 113.1(9) . .
C31B C30B N3B 106.1(9) . .
C35B C30B N3B 107.6(8) . .
C31B C30B H30B 110 . .
C35B C30B H30B 110 . .
N3B C30B H30B 110 . .
C30B C31B C32B 108.1(10) . .
C30B C31B H31A 110.1 . .
C32B C31B H31A 110.1 . .
C30B C31B H31B 110.1 . .
C32B C31B H31B 110.1 . .
H31A C31B H31B 108.4 . .
C31B C32B C33B 108.6(9) . .
C31B C32B H32A 110 . .
C33B C32B H32A 110 . .
C31B C32B H32B 110 . .
C33B C32B H32B 110 . .
H32A C32B H32B 108.4 . .
C34B C33B C32B 111.3(10) . .
C34B C33B H33A 109.4 . .
C32B C33B H33A 109.4 . .
C34B C33B H33B 109.4 . .
C32B C33B H33B 109.4 . .
H33A C33B H33B 108 . .
C33B C34B C35B 109.7(10) . .
C33B C34B H34A 109.7 . .
C35B C34B H34A 109.7 . .
C33B C34B H34B 109.7 . .
C35B C34B H34B 109.7 . .
H34A C34B H34B 108.2 . .
C30B C35B C34B 107.4(8) . .
C30B C35B H35A 110.2 . .
C34B C35B H35A 110.2 . .
C30B C35B H35B 110.2 . .
C34B C35B H35B 110.2 . .
H35A C35B H35B 108.5 . .
N3A C30A C35A 111.8(9) . .
N3A C30A C31A 114.1(8) . .
C35A C30A C31A 110.0(8) . .
N3A C30A H30A 106.8 . .
C35A C30A H30A 106.8 . .
C31A C30A H30A 106.8 . .
C32A C31A C30A 110.5(9) . .
C32A C31A H31C 109.6 . .
C30A C31A H31C 109.6 . .
C32A C31A H31D 109.6 . .
C30A C31A H31D 109.6 . .
H31C C31A H31D 108.1 . .
C33A C32A C31A 108.5(9) . .
C33A C32A H32C 110 . .
C31A C32A H32C 110 . .
C33A C32A H32D 110 . .
C31A C32A H32D 110 . .
H32C C32A H32D 108.4 . .
C32A C33A C34A 116.0(9) . .
C32A C33A H33C 108.3 . .
C34A C33A H33C 108.3 . .
C32A C33A H33D 108.3 . .
C34A C33A H33D 108.3 . .
H33C C33A H33D 107.4 . .
C35A C34A C33A 108.4(9) . .
C35A C34A H34C 110 . .
C33A C34A H34C 110 . .
C35A C34A H34D 110 . .
C33A C34A H34D 110 . .
H34C C34A H34D 108.4 . .
C34A C35A C30A 112.5(8) . .
C34A C35A H35C 109.1 . .
C30A C35A H35C 109.1 . .
C34A C35A H35D 109.1 . .
C30A C35A H35D 109.1 . .
H35C C35A H35D 107.8 . .
C30A N3A H3A3 109.5 . .
C30A N3A H3A1 109.5 . .
H3A3 N3A H3A1 109.5 . .
C30A N3A H3A2 109.5 . .
H3A3 N3A H3A2 109.5 . .
H3A1 N3A H3A2 109.5 . .

loop_
_geom_bond_atom_site_label_1
_geom_bond_atom_site_label_2
_geom_bond_distance
_geom_bond_site_symmetry_2
C1A C2A 1.39 .
C1A C6A 1.39 .
C1A C7A 1.521(6) .
C2A C3A 1.39 .
C2A H2A 0.95 .
C3A C4A 1.39 .
C3A H3A 0.95 .
C4A C5A 1.39 .
C4A C8A 1.527(6) .
C5A C6A 1.39 .
C5A H5A 0.95 .
C6A H6A 0.95 .
C7A O2A 1.241(5) .
C7A O1A 1.252(6) .
C8A O3A 1.246(5) .
C8A O4A 1.263(6) .
C1B C6B 1.366(7) .
C1B C2B 1.417(8) .
C1B C7B 1.503(7) .
C2B C3B 1.381(8) .
C2B H2B 0.95 .
C3B C4B 1.386(7) .
C3B H3B 0.95 .
C4B C5B 1.417(8) .
C4B C8B 1.488(7) .
C5B C6B 1.406(8) .
C5B H5B 0.95 .
C6B H6B 0.95 .
C7B O2B 1.242(6) .
C7B O1B 1.280(6) .
C8B O3B 1.237(6) .
C8B O4B 1.260(6) .
C9A C12A 1.324(9) .
C9A C11A 1.401(10) .
C9A C10A 1.517(7) .
C10A O6A 1.237(5) .
C10A O5A 1.257(5) .
C11A C12A 1.385(18) 2_777
C11A H11A 0.95 .
C12A C11A 1.385(18) 2_777
C12A H12A 0.95 .
C9B C12B 1.345(12) .
C9B C11B 1.415(12) .
C9B C10B 1.543(11) .
C10B O6B 1.237(10) .
C10B O5B 1.254(10) .
C11B C12B 1.37(3) 2_777
C11B H11B 0.95 .
C12B C11B 1.37(3) 2_777
C12B H12B 0.95 .
C13B N1B 1.480(8) .
C13B C18B 1.499(7) .
C13B C14B 1.501(7) .
C13B H13B 1 .
C14B C15B 1.498(7) .
C14B H14A 0.99 .
C14B H14B 0.99 .
C15B C16B 1.510(7) .
C15B H15A 0.99 .
C15B H15B 0.99 .
C16B C17B 1.490(7) .
C16B H16A 0.99 .
C16B H16B 0.99 .
C17B C18B 1.487(7) .
C17B H17A 0.99 .
C17B H17B 0.99 .
C18B H18A 0.99 .
C18B H18B 0.99 .
N1B H1B2 0.91 .
N1B H1B3 0.91 .
N1B H1B1 0.91 .
C13A N1A 1.487(8) .
C13A C18A 1.504(6) .
C13A C14A 1.508(7) .
C13A H13A 1 .
C14A C15A 1.487(7) .
C14A H14C 0.99 .
C14A H14D 0.99 .
C15A C16A 1.506(6) .
C15A H15C 0.99 .
C15A H15D 0.99 .
C16A C17A 1.500(6) .
C16A H16C 0.99 .
C16A H16D 0.99 .
C17A C18A 1.480(6) .
C17A H17C 0.99 .
C17A H17D 0.99 .
C18A H18C 0.99 .
C18A H18D 0.99 .
N1A H1A1 0.91 .
N1A H1A2 0.91 .
N1A H1A3 0.91 .
C20B C21B 1.504(8) .
C20B C25B 1.507(9) .
C20B N2B 1.516(10) .
C20B H20B 1 .
C21B C22B 1.473(10) .
C21B H21A 0.99 .
C21B H21B 0.99 .
C22B C23B 1.502(9) .
C22B H22A 0.99 .
C22B H22B 0.99 .
C23B C24B 1.508(9) .
C23B H23A 0.99 .
C23B H23B 0.99 .
C24B C25B 1.497(10) .
C24B H24A 0.99 .
C24B H24B 0.99 .
C25B H25A 0.99 .
C25B H25B 0.99 .
N2B H2B1 0.91 .
N2B H2B2 0.91 .
N2B H2B3 0.91 .
C20A C25A 1.498(12) .
C20A N2A 1.516(13) .
C20A C21A 1.528(11) .
C20A H20A 1 .
C21A C22A 1.479(11) .
C21A H21C 0.99 .
C21A H21D 0.99 .
C22A C23A 1.523(10) .
C22A H22C 0.99 .
C22A H22D 0.99 .
C23A C24A 1.492(11) .
C23A H23C 0.99 .
C23A H23D 0.99 .
C24A C25A 1.471(12) .
C24A H24C 0.99 .
C24A H24D 0.99 .
C25A H25C 0.99 .
C25A H25D 0.99 .
N2A H2A2 0.91 .
N2A H2A3 0.91 .
N2A H2A1 0.91 .
C30B C31B 1.512(12) .
C30B C35B 1.513(12) .
C30B N3B 1.545(11) .
C30B H30B 1 .
C31B C32B 1.523(12) .
C31B H31A 0.99 .
C31B H31B 0.99 .
C32B C33B 1.538(12) .
C32B H32A 0.99 .
C32B H32B 0.99 .
C33B C34B 1.477(13) .
C33B H33A 0.99 .
C33B H33B 0.99 .
C34B C35B 1.550(13) .
C34B H34A 0.99 .
C34B H34B 0.99 .
C35B H35A 0.99 .
C35B H35B 0.99 .
N3B H3B2 0.91 .
N3B H3B3 0.91 .
N3B H3B1 0.91 .
C30A N3A 1.486(12) .
C30A C35A 1.516(11) .
C30A C31A 1.541(12) .
C30A H30A 1 .
C31A C32A 1.500(13) .
C31A H31C 0.99 .
C31A H31D 0.99 .
C32A C33A 1.487(12) .
C32A H32C 0.99 .
C32A H32D 0.99 .
C33A C34A 1.487(11) .
C33A H33C 0.99 .
C33A H33D 0.99 .
C34A C35A 1.471(12) .
C34A H34C 0.99 .
C34A H34D 0.99 .
C35A H35C 0.99 .
C35A H35D 0.99 .
N3A H3A3 0.91 .
N3A H3A1 0.91 .
N3A H3A2 0.91 .

loop_
_geom_hbond_atom_site_label_D
_geom_hbond_atom_site_label_H
_geom_hbond_atom_site_label_A
_geom_hbond_distance_DH
_geom_hbond_distance_HA
_geom_hbond_distance_DA
_geom_hbond_angle_DHA
_geom_hbond_site_symmetry_A
N1B H1B1 O5A 0.91 1.87 2.682(6) 148 .
N1B H1B2 O1A 0.91 1.87 2.732(8) 157 1_655
N1B H1B3 O2A 0.91 1.51 2.292(7) 142 .
N2B H2B1 O4A 0.91 1.98 2.871(8) 165 .
N2B H2B2 O4A 0.91 2 2.853(7) 155 2_656
N2B H2B3 O3A 0.91 1.79 2.507(6) 134 2_556
N3B H3B1 O1A 0.91 2 2.896(8) 167 .
N3B H3B2 O5A 0.91 1.87 2.774(7) 176 .
N3B H3B3 O6A 0.91 1.81 2.711(8) 172 1_455
N1A H1A1 O2A 0.91 1.92 2.783(9) 158 .
N1A H1A2 O5B 0.91 2.42 3.240(11) 150 .
N1A H1A3 O1B 0.91 2.19 3.082(9) 166 1_655
N2A H2A1 O4B 0.91 1.95 2.843(10) 165 .
N2A H2A2 O4B 0.91 2.19 3.018(10) 150 2_656
N2A H2A3 O3B 0.91 2.66 3.373(11) 136 2_556
N3A H3A1 O1B 0.91 1.87 2.770(9) 171 .
N3A H3A2 O5B 0.91 1.84 2.735(12) 167 .
N3A H3A3 O6B 0.91 1.97 2.841(13) 159 1_455

loop_
_geom_torsion_atom_site_label_1
_geom_torsion_atom_site_label_2
_geom_torsion_atom_site_label_3
_geom_torsion_atom_site_label_4
_geom_torsion
_geom_torsion_site_symmetry_4
C6A C1A C2A C3A 0 .
C7A C1A C2A C3A 179.6(2) .
C1A C2A C3A C4A 0 .
C2A C3A C4A C5A 0 .
C2A C3A C4A C8A 179.7(2) .
C3A C4A C5A C6A 0 .
C8A C4A C5A C6A -179.7(2) .
C4A C5A C6A C1A 0 .
C2A C1A C6A C5A 0 .
C7A C1A C6A C5A -179.6(2) .
C2A C1A C7A O2A 179.6(4) .
C6A C1A C7A O2A -0.8(6) .
C2A C1A C7A O1A 1.3(6) .
C6A C1A C7A O1A -179.1(4) .
C5A C4A C8A O3A -179.8(4) .
C3A C4A C8A O3A 0.6(6) .
C5A C4A C8A O4A -1.7(6) .
C3A C4A C8A O4A 178.6(4) .
C6B C1B C2B C3B 1.9(13) .
C7B C1B C2B C3B 176.9(8) .
C1B C2B C3B C4B -3.3(13) .
C2B C3B C4B C5B 3.2(11) .
C2B C3B C4B C8B 177.0(7) .
C3B C4B C5B C6B -1.9(12) .
C8B C4B C5B C6B -175.5(8) .
C2B C1B C6B C5B -0.5(13) .
C7B C1B C6B C5B -175.8(8) .
C4B C5B C6B C1B 0.6(13) .
C6B C1B C7B O2B 5.1(11) .
C2B C1B C7B O2B -169.9(8) .
C6B C1B C7B O1B -178.6(7) .
C2B C1B C7B O1B 6.4(12) .
C3B C4B C8B O3B -3.5(10) .
C5B C4B C8B O3B 169.9(7) .
C3B C4B C8B O4B 177.7(6) .
C5B C4B C8B O4B -8.8(11) .
C12A C9A C10A O6A 0.8(4) .
C11A C9A C10A O6A -179.4(3) .
C12A C9A C10A O5A -179.4(4) .
C11A C9A C10A O5A 0.3(3) .
C12A C9A C11A C12A 9.4(13) 2_777
C10A C9A C11A C12A -170.3(13) 2_777
C11A C9A C12A C11A -9.5(13) 2_777
C10A C9A C12A C11A 170.2(12) 2_777
C12B C9B C10B O6B -32(2) .
C11B C9B C10B O6B 149.2(15) .
C12B C9B C10B O5B 150.2(13) .
C11B C9B C10B O5B -29(2) .
C12B C9B C11B C12B -17(2) 2_777
C10B C9B C11B C12B 161.2(17) 2_777
C11B C9B C12B C11B 18(2) 2_777
C10B C9B C12B C11B -161.3(15) 2_777
N1B C13B C14B C15B -174.7(7) .
C18B C13B C14B C15B -52.1(11) .
C13B C14B C15B C16B 54.7(11) .
C14B C15B C16B C17B -59.2(12) .
C15B C16B C17B C18B 58.7(12) .
C16B C17B C18B C13B -57.7(11) .
N1B C13B C18B C17B 175.2(7) .
C14B C13B C18B C17B 55.3(11) .
N1A C13A C14A C15A -73.5(9) .
C18A C13A C14A C15A 50.5(11) .
C13A C14A C15A C16A -52.5(11) .
C14A C15A C16A C17A 54.5(10) .
C15A C16A C17A C18A -54.7(10) .
C16A C17A C18A C13A 52.8(10) .
N1A C13A C18A C17A 73.8(9) .
C14A C13A C18A C17A -50.4(11) .
C25B C20B C21B C22B 55.8(11) .
N2B C20B C21B C22B 175.5(6) .
C20B C21B C22B C23B -55.2(10) .
C21B C22B C23B C24B 54.4(12) .
C22B C23B C24B C25B -55.0(12) .
C23B C24B C25B C20B 55.1(11) .
C21B C20B C25B C24B -54.9(11) .
N2B C20B C25B C24B -175.2(7) .
C25A C20A C21A C22A -52.9(12) .
N2A C20A C21A C22A 70.7(11) .
C20A C21A C22A C23A 53.7(11) .
C21A C22A C23A C24A -54.0(12) .
C22A C23A C24A C25A 51.8(14) .
C23A C24A C25A C20A -48.9(14) .
N2A C20A C25A C24A -74.9(12) .
C21A C20A C25A C24A 49.5(14) .
C35B C30B C31B C32B -60.2(13) .
N3B C30B C31B C32B -177.9(8) .
C30B C31B C32B C33B 58.0(14) .
C31B C32B C33B C34B -61.1(16) .
C32B C33B C34B C35B 60.8(15) .
C31B C30B C35B C34B 58.9(13) .
N3B C30B C35B C34B 175.7(9) .
C33B C34B C35B C30B -57.9(13) .
N3A C30A C31A C32A -70.3(12) .
C35A C30A C31A C32A 56.3(13) .
C30A C31A C32A C33A -55.0(12) .
C31A C32A C33A C34A 57.3(15) .
C32A C33A C34A C35A -56.6(15) .
C33A C34A C35A C30A 55.0(13) .
N3A C30A C35A C34A 71.0(11) .
C31A C30A C35A C34A -56.9(13) .
